data_1544683
loop_
_publ_author_name
'Araki, T.'

_publ_section_title
;
 The crystal structure of antlerite
;
_journal_name_full 'Mineralogical Journal'
_journal_page_first 223
_journal_page_last 235
_journal_volume 3
_journal_year 1961
_chemical_formula_sum 'Cu3 H4 O8 S'
_chemical_name_common Cu3(SO4)(OH)4
_chemical_name_mineral antlerite
_space_group_IT_number 62
_space_group_name_H-M_alt 'P n a m'
_symmetry_space_group_name_Hall '-P 2c 2n'
_symmetry_space_group_name_H-M 'P n a m'
_cell_angle_alpha 90
_cell_angle_beta 90
_cell_angle_gamma 90
_cell_formula_units_Z 4
_cell_length_a 8.23(2)
_cell_length_b 12.00(2)
_cell_length_c 6.03(1)
_cell_volume 596(2)
_cod_data_source_file antlerite.cif
_cod_data_source_block antlerite
_cod_original_formula_sum 'Cu3 S H4 O8'
_cod_database_code 1544683

loop_
_space_group_symop_operation_xyz
'x, y, z'
'-x, -y, -z'
'-x+1/2, y+1/2, -z'
'x+1/2, -y+1/2, z'
'-x, -y, z+1/2'
'x, y, -z+1/2'
'x+1/2, -y+1/2, -z+1/2'
'-x+1/2, y+1/2, z+1/2'

loop_
_atom_site_label
_atom_site_occupancy
_atom_site_fract_x
_atom_site_fract_y
_atom_site_fract_z
_atom_site_adp_type
_atom_site_B_iso_or_equiv
_atom_site_type_symbol
Cu1 1.0 0.004000 0.002000 0.250000 Biso 1.000000 Cu
Cu2 1.0 0.290000 0.125000 0.005000 Biso 1.000000 Cu
S 1.0 0.130000 0.362000 0.250000 Biso 1.000000 S
O1 1.0 0.258000 0.273000 0.250000 Biso 1.000000 O
O2 1.0 0.203000 0.475000 0.250000 Biso 1.000000 O
O3 1.0 0.025000 0.346000 0.046000 Biso 1.000000 O
OH1 1.0 0.283000 0.017000 0.250000 Biso 1.000000 O
OH2 1.0 0.685000 0.775000 0.250000 Biso 1.000000 O
OH3 1.0 0.053000 0.104000 0.516000 Biso 1.000000 O
